data_4106045
loop_
_publ_author_name
'Khalid Albahily'
'Yacoob Shaikh'
'Elena Sebastiao'
'Sandro Gambarotta'
'Ilia Korobkov'
'Serge I. Gorelsky'

_publ_section_title
;
 Vinyl Oxidative Coupling as a Synthetic Route to Catalytically Active
 Monovalent Chromium
;
_journal_name_full 'Journal of the American Chemical Society'
_journal_page_first 6388
_journal_page_last 6395
_journal_paper_doi 10.1021/ja201003j
_journal_volume 133
_journal_year 2011
_chemical_formula_sum 'C36.8 H83.2 Cl2 Cr2 N8 P4'
_chemical_formula_weight 936.69
_chemical_name_systematic
; 
 ? 
;
_space_group_IT_number 12
_symmetry_cell_setting monoclinic
_symmetry_space_group_name_Hall '-C 2y'
_symmetry_space_group_name_H-M 'C 1 2/m 1'
_atom_sites_solution_hydrogens geom
_atom_sites_solution_primary direct
_atom_sites_solution_secondary difmap
_audit_creation_method SHELXL-97
_cell_angle_alpha 90.00
_cell_angle_beta 109.799(2)
_cell_angle_gamma 90.00
_cell_formula_units_Z 2
_cell_length_a 24.9305(9)
_cell_length_b 11.2301(4)
_cell_length_c 9.7869(4)
_cell_measurement_reflns_used 9987
_cell_measurement_temperature 200(2)
_cell_measurement_theta_max 28.18
_cell_measurement_theta_min 2.21
_cell_volume 2578.08(17)
_computing_cell_refinement 'APEX II, Bruker (2009)'
_computing_data_collection 'APEX II, Bruker (2009)'
_computing_data_reduction 'XPREP, Bruker (2009)'
_computing_molecular_graphics 'SHELXTL, Bruker (2004)'
_computing_publication_material 'SHELXTL, Bruker (2004)'
_computing_structure_refinement 'SHELXL-97 (Sheldrick, 2008)'
_computing_structure_solution 'SHELXS-97 (Sheldrick, 2008)'
_diffrn_ambient_temperature 200(2)
_diffrn_measured_fraction_theta_full 0.960
_diffrn_measured_fraction_theta_max 0.959
_diffrn_measurement_device_type 'Bruker APEX-II CCD'
_diffrn_measurement_method '\f and \w scans'
_diffrn_radiation_monochromator graphite
_diffrn_radiation_source 'fine-focus sealed tube'
_diffrn_radiation_type MoK\a
_diffrn_radiation_wavelength 0.71073
_diffrn_reflns_av_R_equivalents 0.0452
_diffrn_reflns_av_sigmaI/netI 0.0297
_diffrn_reflns_limit_h_max 33
_diffrn_reflns_limit_h_min -33
_diffrn_reflns_limit_k_max 14
_diffrn_reflns_limit_k_min -14
_diffrn_reflns_limit_l_max 13
_diffrn_reflns_limit_l_min -13
_diffrn_reflns_number 31048
_diffrn_reflns_theta_full 25.00
_diffrn_reflns_theta_max 28.33
_diffrn_reflns_theta_min 2.21
_exptl_absorpt_coefficient_mu 0.682
_exptl_absorpt_correction_T_max 0.9732
_exptl_absorpt_correction_T_min 0.8988
_exptl_absorpt_correction_type multi-scan
_exptl_absorpt_process_details 'SADABS, Bruker (2003)'
_exptl_crystal_colour green
_exptl_crystal_density_diffrn 1.207
_exptl_crystal_description plate
_exptl_crystal_F_000 1004
_exptl_crystal_size_max 0.16
_exptl_crystal_size_mid 0.14
_exptl_crystal_size_min 0.04
_refine_diff_density_max 0.622
_refine_diff_density_min -0.666
_refine_diff_density_rms 0.080
_refine_ls_extinction_method none
_refine_ls_goodness_of_fit_ref 1.031
_refine_ls_hydrogen_treatment constr
_refine_ls_matrix_type full
_refine_ls_number_parameters 148
_refine_ls_number_reflns 3239
_refine_ls_number_restraints 9
_refine_ls_restrained_S_all 1.035
_refine_ls_R_factor_all 0.0871
_refine_ls_R_factor_gt 0.0717
_refine_ls_shift/su_max 0.001
_refine_ls_shift/su_mean 0.000
_refine_ls_structure_factor_coef Fsqd
_refine_ls_weighting_details 'calc w=1/[\s^2^(Fo^2^)+(0.0949P)^2^+10.7552P] where P=(Fo^2^+2Fc^2^)/3'
_refine_ls_weighting_scheme calc
_refine_ls_wR_factor_gt 0.1849
_refine_ls_wR_factor_ref 0.1968
_reflns_number_gt 2710
_reflns_number_total 3239
_reflns_threshold_expression >2sigma(I)
_cod_data_source_file ja201003j_si_001_1.cif
_cod_data_source_block sg061
_cod_original_formula_sum 'C36.80 H83.20 Cl2 Cr2 N8 P4'
_cod_database_code 4106045

loop_
_symmetry_equiv_pos_as_xyz
'x, y, z'
'-x, y, -z'
'x+1/2, y+1/2, z'
'-x+1/2, y+1/2, -z'
'-x, -y, -z'
'x, -y, z'
'-x+1/2, -y+1/2, -z'
'x+1/2, -y+1/2, z'

loop_
_atom_site_label
_atom_site_type_symbol
_atom_site_fract_x
_atom_site_fract_y
_atom_site_fract_z
_atom_site_U_iso_or_equiv
_atom_site_adp_type
_atom_site_occupancy
_atom_site_symmetry_multiplicity
_atom_site_calc_flag
_atom_site_refinement_flags
_atom_site_disorder_assembly
_atom_site_disorder_group
Cr1 Cr 0.42485(3) 0.5000 0.38210(8) 0.0449(3) Uani 1 2 d S . .
P1 P 0.33048(4) 0.38245(8) 0.19108(9) 0.0342(2) Uani 1 1 d . . .
Cl1 Cl 0.48029(7) 0.53925(18) 0.63222(17) 0.0460(5) Uani 0.50 1 d P . -1
N1 N 0.37716(14) 0.3599(3) 0.3584(3) 0.0418(7) Uani 1 1 d . . .
N2 N 0.37473(16) 0.5000 0.1646(4) 0.0296(8) Uani 1 2 d S . .
N3 N 0.28673(17) 0.5000 0.1921(4) 0.0372(9) Uani 1 2 d S . .
C1 C 0.3697(3) 0.2643(4) 0.4547(5) 0.0680(14) Uani 1 1 d . . .
C2 C 0.3233(4) 0.1762(5) 0.3722(7) 0.117(3) Uani 1 1 d . . .
H2A H 0.2871 0.2184 0.3300 0.175 Uiso 1 1 calc R . .
H2B H 0.3193 0.1147 0.4391 0.175 Uiso 1 1 calc R . .
H2C H 0.3339 0.1389 0.2944 0.175 Uiso 1 1 calc R . .
C3 C 0.3525(3) 0.3199(5) 0.5761(5) 0.0755(16) Uani 1 1 d . . .
H3A H 0.3164 0.3630 0.5339 0.113 Uiso 1 1 calc R . .
H3B H 0.3822 0.3753 0.6317 0.113 Uiso 1 1 calc R . .
H3C H 0.3477 0.2570 0.6405 0.113 Uiso 1 1 calc R . .
C4 C 0.4270(5) 0.1997(9) 0.5206(9) 0.146(4) Uani 1 1 d . . .
H4A H 0.4379 0.1635 0.4428 0.219 Uiso 1 1 calc R . .
H4B H 0.4234 0.1375 0.5872 0.219 Uiso 1 1 calc R . .
H4C H 0.4563 0.2570 0.5740 0.219 Uiso 1 1 calc R . .
C5 C 0.3888(2) 0.5000 0.0271(5) 0.0408(11) Uani 1 2 d S . .
C6 C 0.3331(3) 0.5000 -0.1044(6) 0.0581(17) Uani 1 2 d S . .
H6A H 0.3111 0.5718 -0.1021 0.087 Uiso 0.50 1 calc PR . .
H6B H 0.3106 0.4294 -0.1006 0.087 Uiso 0.50 1 calc PR . .
H6C H 0.3422 0.4988 -0.1943 0.087 Uiso 1 2 calc SR . .
C7 C 0.42298(19) 0.3881(5) 0.0241(4) 0.0537(11) Uani 1 1 d . . .
H7A H 0.4584 0.3882 0.1079 0.081 Uiso 1 1 calc R . .
H7B H 0.4321 0.3866 -0.0657 0.081 Uiso 1 1 calc R . .
H7C H 0.4004 0.3175 0.0282 0.081 Uiso 1 1 calc R . .
C8 C 0.2245(2) 0.5000 0.1662(7) 0.0490(13) Uani 1 2 d S . .
C9 C 0.2150(4) 0.5000 0.3135(11) 0.099(3) Uani 1 2 d S . .
H9A H 0.2315 0.5724 0.3672 0.149 Uiso 0.50 1 calc PR . .
H9B H 0.2335 0.4299 0.3695 0.149 Uiso 0.50 1 calc PR . .
H9C H 0.1741 0.4977 0.2976 0.149 Uiso 1 2 calc SR . .
C10 C 0.1980(3) 0.3873(9) 0.0897(13) 0.162(5) Uani 1 1 d . . .
H10A H 0.2174 0.3183 0.1466 0.243 Uiso 1 1 calc R . .
H10B H 0.2018 0.3848 -0.0066 0.243 Uiso 1 1 calc R . .
H10C H 0.1575 0.3853 0.0794 0.243 Uiso 1 1 calc R . .
C11 C 0.4697(13) 1.031(3) 0.186(3) 0.085(9) Uiso 0.20 1 d PD A -1
H11A H 0.4409 1.0407 0.2333 0.127 Uiso 0.20 1 calc PR A -1
H11B H 0.4662 1.0959 0.1170 0.127 Uiso 0.20 1 calc PR A -1
H11C H 0.5078 1.0325 0.2601 0.127 Uiso 0.20 1 calc PR A -1
C12 C 0.4607(19) 0.914(4) 0.108(5) 0.132(17) Uiso 0.20 1 d PD A -1
H12A H 0.4241 0.9150 0.0257 0.159 Uiso 0.20 1 calc PR A -1
H12B H 0.4596 0.8486 0.1742 0.159 Uiso 0.20 1 calc PR A -1
C13 C 0.510(2) 0.897(5) 0.052(5) 0.15(2) Uiso 0.20 1 d PD A -1
H13A H 0.5238 0.8136 0.0687 0.180 Uiso 0.20 1 calc PR A -1
H13B H 0.5415 0.9509 0.1025 0.180 Uiso 0.20 1 calc PR A -1
C14 C 0.487(2) 0.924(5) -0.109(4) 0.15(2) Uiso 0.20 1 d PD A -1
H14A H 0.4458 0.9415 -0.1427 0.182 Uiso 0.20 1 calc PR A -1
H14B H 0.4941 0.8566 -0.1667 0.182 Uiso 0.20 1 calc PR A -1
C15 C 0.5213(19) 1.033(4) -0.122(4) 0.113(14) Uiso 0.20 1 d PD A -1
H15A H 0.4988 1.0890 -0.1975 0.136 Uiso 0.20 1 calc PR A -1
H15B H 0.5572 1.0119 -0.1381 0.136 Uiso 0.20 1 calc PR A -1
C16 C 0.531(2) 1.079(5) 0.032(5) 0.126(15) Uiso 0.20 1 d PD A -1
H16A H 0.5553 1.1511 0.0486 0.189 Uiso 0.20 1 calc PR A -1
H16B H 0.5508 1.0182 0.1029 0.189 Uiso 0.20 1 calc PR A -1
H16C H 0.4948 1.0989 0.0430 0.189 Uiso 0.20 1 calc PR A -1

loop_
_atom_site_aniso_label
_atom_site_aniso_U_11
_atom_site_aniso_U_22
_atom_site_aniso_U_33
_atom_site_aniso_U_23
_atom_site_aniso_U_13
_atom_site_aniso_U_12
Cr1 0.0338(4) 0.0773(7) 0.0222(4) 0.000 0.0074(3) 0.000
P1 0.0460(5) 0.0283(4) 0.0300(4) -0.0014(3) 0.0153(4) -0.0002(4)
Cl1 0.0412(8) 0.0652(13) 0.0274(7) -0.0075(7) 0.0064(6) 0.0143(7)
N1 0.0554(18) 0.0368(16) 0.0320(14) 0.0072(12) 0.0131(13) 0.0096(14)
N2 0.0331(18) 0.0340(19) 0.0233(17) 0.000 0.0116(14) 0.000
N3 0.034(2) 0.045(2) 0.034(2) 0.000 0.0138(16) 0.000
C1 0.120(4) 0.044(2) 0.050(2) 0.020(2) 0.042(3) 0.027(3)
C2 0.246(10) 0.036(3) 0.089(4) 0.007(3) 0.085(6) -0.030(4)
C3 0.119(5) 0.068(3) 0.057(3) 0.012(2) 0.053(3) 0.000(3)
C4 0.204(9) 0.140(7) 0.112(6) 0.089(6) 0.077(6) 0.123(7)
C5 0.045(3) 0.059(3) 0.021(2) 0.000 0.0148(19) 0.000
C6 0.055(3) 0.096(5) 0.022(2) 0.000 0.011(2) 0.000
C7 0.055(2) 0.072(3) 0.0385(19) -0.013(2) 0.0211(17) 0.007(2)
C8 0.037(3) 0.058(3) 0.051(3) 0.000 0.013(2) 0.000
C9 0.070(5) 0.144(10) 0.103(7) 0.000 0.055(5) 0.000
C10 0.062(4) 0.169(9) 0.254(12) -0.138(9) 0.052(6) -0.051(5)

loop_
_atom_type_symbol
_atom_type_description
_atom_type_scat_dispersion_real
_atom_type_scat_dispersion_imag
_atom_type_scat_source
C C 0.0033 0.0016 'International Tables Vol C Tables 4.2.6.8 and 6.1.1.4'
H H 0.0000 0.0000 'International Tables Vol C Tables 4.2.6.8 and 6.1.1.4'
N N 0.0061 0.0033 'International Tables Vol C Tables 4.2.6.8 and 6.1.1.4'
P P 0.1023 0.0942 'International Tables Vol C Tables 4.2.6.8 and 6.1.1.4'
Cl Cl 0.1484 0.1585 'International Tables Vol C Tables 4.2.6.8 and 6.1.1.4'
Cr Cr 0.3209 0.6236 'International Tables Vol C Tables 4.2.6.8 and 6.1.1.4'

loop_
_geom_angle_atom_site_label_1
_geom_angle_atom_site_label_2
_geom_angle_atom_site_label_3
_geom_angle
_geom_angle_site_symmetry_1
_geom_angle_site_symmetry_3
N1 Cr1 N1 108.56(19) 6_565 .
N1 Cr1 N2 75.22(10) 6_565 .
N1 Cr1 N2 75.22(10) . .
N1 Cr1 Cl1 112.81(10) 6_565 6_565
N1 Cr1 Cl1 95.20(10) . 6_565
N2 Cr1 Cl1 169.38(5) . 6_565
N1 Cr1 Cl1 95.20(10) 6_565 .
N1 Cr1 Cl1 112.81(10) . .
N2 Cr1 Cl1 169.38(5) . .
Cl1 Cr1 Cl1 21.08(9) 6_565 .
N1 Cr1 Cl1 114.26(11) 6_565 2_656
N1 Cr1 Cl1 134.62(11) . 2_656
N2 Cr1 Cl1 101.47(11) . 2_656
Cl1 Cr1 Cl1 81.88(6) 6_565 2_656
Cl1 Cr1 Cl1 78.06(7) . 2_656
N1 Cr1 Cl1 134.62(11) 6_565 5_666
N1 Cr1 Cl1 114.26(11) . 5_666
N2 Cr1 Cl1 101.47(11) . 5_666
Cl1 Cr1 Cl1 78.06(7) 6_565 5_666
Cl1 Cr1 Cl1 81.88(6) . 5_666
Cl1 Cr1 Cl1 20.68(9) 2_656 5_666
N1 Cr1 P1 87.71(9) 6_565 .
N1 Cr1 P1 36.12(9) . .
N2 Cr1 P1 39.97(7) . .
Cl1 Cr1 P1 131.08(5) 6_565 .
Cl1 Cr1 P1 146.12(6) . .
Cl1 Cr1 P1 131.00(5) 2_656 .
Cl1 Cr1 P1 119.10(5) 5_666 .
N1 Cr1 P1 36.12(9) 6_565 6_565
N1 Cr1 P1 87.71(9) . 6_565
N2 Cr1 P1 39.97(7) . 6_565
Cl1 Cr1 P1 146.12(6) 6_565 6_565
Cl1 Cr1 P1 131.08(5) . 6_565
Cl1 Cr1 P1 119.10(5) 2_656 6_565
Cl1 Cr1 P1 131.00(5) 5_666 6_565
P1 Cr1 P1 56.44(4) . 6_565
N1 P1 N3 110.08(18) . .
N1 P1 N2 89.71(17) . .
N3 P1 N2 81.83(14) . .
N1 P1 P1 98.71(11) . 6_565
N3 P1 P1 39.65(11) . 6_565
N2 P1 P1 42.64(9) . 6_565
N1 P1 Cr1 42.99(12) . .
N3 P1 Cr1 91.46(13) . .
N2 P1 Cr1 47.85(12) . .
P1 P1 Cr1 61.78(2) 6_565 .
Cr1 Cl1 Cr1 98.12(6) . 5_666
C1 N1 P1 122.4(3) . .
C1 N1 Cr1 135.8(3) . .
P1 N1 Cr1 100.88(15) . .
C5 N2 P1 118.07(19) . .
C5 N2 P1 118.07(19) . 6_565
P1 N2 P1 94.72(18) . 6_565
C5 N2 Cr1 132.8(3) . .
P1 N2 Cr1 92.19(14) . .
P1 N2 Cr1 92.19(14) 6_565 .
C8 N3 P1 128.97(12) . 6_565
C8 N3 P1 128.97(12) . .
P1 N3 P1 100.7(2) 6_565 .
N1 C1 C2 111.6(4) . .
N1 C1 C3 109.2(4) . .
C2 C1 C3 108.4(5) . .
N1 C1 C4 108.0(5) . .
C2 C1 C4 110.2(6) . .
C3 C1 C4 109.4(5) . .
N2 C5 C7 108.6(3) . .
N2 C5 C7 108.6(3) . 6_565
C7 C5 C7 111.0(5) . 6_565
N2 C5 C6 109.4(4) . .
C7 C5 C6 109.6(3) . .
C7 C5 C6 109.6(3) 6_565 .
C10 C8 C10 114.6(10) 6_565 .
C10 C8 N3 110.0(4) 6_565 .
C10 C8 N3 110.0(4) . .
C10 C8 C9 106.6(6) 6_565 .
C10 C8 C9 106.6(6) . .
N3 C8 C9 108.8(5) . .
C11 C12 C13 108(3) . .
C12 C13 C14 107(3) . .
C13 C14 C15 103(3) . .
C14 C15 C16 96(2) . .

loop_
_geom_bond_atom_site_label_1
_geom_bond_atom_site_label_2
_geom_bond_distance
_geom_bond_site_symmetry_2
Cr1 N1 1.938(3) 6_565
Cr1 N1 1.938(3) .
Cr1 N2 2.071(4) .
Cr1 Cl1 2.4094(17) 6_565
Cr1 Cl1 2.4094(17) .
Cr1 Cl1 2.4559(19) 2_656
Cr1 Cl1 2.4559(19) 5_666
Cr1 P1 2.7915(11) .
Cr1 P1 2.7916(11) 6_565
P1 N1 1.676(3) .
P1 N3 1.715(3) .
P1 N2 1.794(3) .
P1 P1 2.6401(18) 6_565
Cl1 Cr1 2.4559(19) 5_666
N1 C1 1.482(5) .
N2 C5 1.501(6) .
N2 P1 1.794(3) 6_565
N3 C8 1.486(7) .
N3 P1 1.715(3) 6_565
C1 C2 1.528(9) .
C1 C3 1.526(6) .
C1 C4 1.537(9) .
C5 C7 1.525(5) .
C5 C7 1.525(5) 6_565
C5 C6 1.540(7) .
C8 C10 1.505(8) 6_565
C8 C10 1.505(8) .
C8 C9 1.537(11) .
C11 C12 1.50(2) .
C12 C13 1.51(2) .
C13 C14 1.52(2) .
C14 C15 1.519(19) .
C15 C16 1.53(2) .

loop_
_geom_torsion_atom_site_label_1
_geom_torsion_atom_site_label_2
_geom_torsion_atom_site_label_3
_geom_torsion_atom_site_label_4
_geom_torsion
_geom_torsion_site_symmetry_1
_geom_torsion_site_symmetry_4
N1 Cr1 P1 N1 -126.5(2) 6_565 .
N2 Cr1 P1 N1 164.0(2) . .
Cl1 Cr1 P1 N1 -7.84(17) 6_565 .
Cl1 Cr1 P1 N1 -30.59(18) . .
Cl1 Cr1 P1 N1 112.80(17) 2_656 .
Cl1 Cr1 P1 N1 92.01(17) 5_666 .
P1 Cr1 P1 N1 -145.86(16) 6_565 .
N1 Cr1 P1 N3 -8.07(15) 6_565 .
N1 Cr1 P1 N3 118.4(2) . .
N2 Cr1 P1 N3 -77.59(17) . .
Cl1 Cr1 P1 N3 110.61(15) 6_565 .
Cl1 Cr1 P1 N3 87.86(15) . .
Cl1 Cr1 P1 N3 -128.75(14) 2_656 .
Cl1 Cr1 P1 N3 -149.54(13) 5_666 .
P1 Cr1 P1 N3 -27.41(13) 6_565 .
N1 Cr1 P1 N2 69.52(15) 6_565 .
N1 Cr1 P1 N2 -164.0(2) . .
Cl1 Cr1 P1 N2 -171.80(14) 6_565 .
Cl1 Cr1 P1 N2 165.45(14) . .
Cl1 Cr1 P1 N2 -51.16(14) 2_656 .
Cl1 Cr1 P1 N2 -71.95(13) 5_666 .
P1 Cr1 P1 N2 50.18(12) 6_565 .
N1 Cr1 P1 P1 19.34(9) 6_565 6_565
N1 Cr1 P1 P1 145.86(16) . 6_565
N2 Cr1 P1 P1 -50.18(12) . 6_565
Cl1 Cr1 P1 P1 138.02(8) 6_565 6_565
Cl1 Cr1 P1 P1 115.26(9) . 6_565
Cl1 Cr1 P1 P1 -101.34(7) 2_656 6_565
Cl1 Cr1 P1 P1 -122.13(6) 5_666 6_565
N1 Cr1 Cl1 Cr1 -134.38(11) 6_565 5_666
N1 Cr1 Cl1 Cr1 112.97(12) . 5_666
N2 Cr1 Cl1 Cr1 -109.2(6) . 5_666
Cl1 Cr1 Cl1 Cr1 77.82(6) 6_565 5_666
Cl1 Cr1 Cl1 Cr1 -20.65(9) 2_656 5_666
Cl1 Cr1 Cl1 Cr1 0.0 5_666 5_666
P1 Cr1 Cl1 Cr1 131.97(6) . 5_666
P1 Cr1 Cl1 Cr1 -139.01(5) 6_565 5_666
N3 P1 N1 C1 101.1(3) . .
N2 P1 N1 C1 -177.7(3) . .
P1 P1 N1 C1 140.4(3) 6_565 .
Cr1 P1 N1 C1 170.4(4) . .
N3 P1 N1 Cr1 -69.37(18) . .
N2 P1 N1 Cr1 11.82(15) . .
P1 P1 N1 Cr1 -30.02(13) 6_565 .
N1 Cr1 N1 C1 -110.5(4) 6_565 .
N2 Cr1 N1 C1 -179.0(4) . .
Cl1 Cr1 N1 C1 5.7(4) 6_565 .
Cl1 Cr1 N1 C1 -6.3(4) . .
Cl1 Cr1 N1 C1 89.4(4) 2_656 .
Cl1 Cr1 N1 C1 84.9(4) 5_666 .
P1 Cr1 N1 C1 -168.4(5) . .
P1 Cr1 N1 C1 -140.5(4) 6_565 .
N1 Cr1 N1 P1 57.9(2) 6_565 .
N2 Cr1 N1 P1 -10.58(14) . .
Cl1 Cr1 N1 P1 174.08(13) 6_565 .
Cl1 Cr1 N1 P1 162.07(11) . .
Cl1 Cr1 N1 P1 -102.21(16) 2_656 .
Cl1 Cr1 N1 P1 -106.70(13) 5_666 .
P1 Cr1 N1 P1 27.91(13) 6_565 .
N1 P1 N2 C5 131.4(3) . .
N3 P1 N2 C5 -118.3(3) . .
P1 P1 N2 C5 -125.4(4) 6_565 .
Cr1 P1 N2 C5 142.2(3) . .
N1 P1 N2 P1 -103.24(17) . 6_565
N3 P1 N2 P1 7.10(18) . 6_565
Cr1 P1 N2 P1 -92.38(15) . 6_565
N1 P1 N2 Cr1 -10.86(13) . .
N3 P1 N2 Cr1 99.48(16) . .
P1 P1 N2 Cr1 92.38(15) 6_565 .
N1 Cr1 N2 C5 122.90(10) 6_565 .
N1 Cr1 N2 C5 -122.89(10) . .
Cl1 Cr1 N2 C5 -96.9(6) 6_565 .
Cl1 Cr1 N2 C5 96.9(6) . .
Cl1 Cr1 N2 C5 10.55(5) 2_656 .
Cl1 Cr1 N2 C5 -10.55(5) 5_666 .
P1 Cr1 N2 C5 -132.59(9) . .
P1 Cr1 N2 C5 132.59(9) 6_565 .
N1 Cr1 N2 P1 -104.51(15) 6_565 .
N1 Cr1 N2 P1 9.70(12) . .
Cl1 Cr1 N2 P1 35.7(7) 6_565 .
Cl1 Cr1 N2 P1 -130.5(5) . .
Cl1 Cr1 N2 P1 143.14(10) 2_656 .
Cl1 Cr1 N2 P1 122.04(11) 5_666 .
P1 Cr1 N2 P1 -94.81(19) 6_565 .
N1 Cr1 N2 P1 -9.70(12) 6_565 6_565
N1 Cr1 N2 P1 104.51(15) . 6_565
Cl1 Cr1 N2 P1 130.5(5) 6_565 6_565
Cl1 Cr1 N2 P1 -35.7(7) . 6_565
Cl1 Cr1 N2 P1 -122.04(11) 2_656 6_565
Cl1 Cr1 N2 P1 -143.15(10) 5_666 6_565
P1 Cr1 N2 P1 94.81(19) . 6_565
N1 P1 N3 C8 -113.4(4) . .
N2 P1 N3 C8 159.9(5) . .
P1 P1 N3 C8 167.4(6) 6_565 .
Cr1 P1 N3 C8 -153.1(4) . .
N1 P1 N3 P1 79.1(2) . 6_565
N2 P1 N3 P1 -7.54(19) . 6_565
Cr1 P1 N3 P1 39.47(18) . 6_565
P1 N1 C1 C2 12.5(6) . .
Cr1 N1 C1 C2 179.0(4) . .
P1 N1 C1 C3 -107.3(5) . .
Cr1 N1 C1 C3 59.1(6) . .
P1 N1 C1 C4 133.8(5) . .
Cr1 N1 C1 C4 -59.8(6) . .
P1 N2 C5 C7 -63.1(4) . .
P1 N2 C5 C7 -176.1(3) 6_565 .
Cr1 N2 C5 C7 60.4(3) . .
P1 N2 C5 C7 176.1(3) . 6_565
P1 N2 C5 C7 63.1(4) 6_565 6_565
Cr1 N2 C5 C7 -60.4(3) . 6_565
P1 N2 C5 C6 56.5(2) . .
P1 N2 C5 C6 -56.5(2) 6_565 .
Cr1 N2 C5 C6 180.0 . .
P1 N3 C8 C10 18.5(8) 6_565 6_565
P1 N3 C8 C10 -145.6(6) . 6_565
P1 N3 C8 C10 145.6(6) 6_565 .
P1 N3 C8 C10 -18.5(8) . .
P1 N3 C8 C9 -98.0(4) 6_565 .
P1 N3 C8 C9 98.0(4) . .
C11 C12 C13 C14 -103(5) . .
C12 C13 C14 C15 115(4) . .
C13 C14 C15 C16 -28(4) . .
